data_4073205
loop_
_publ_author_name
'Fern\'andez, Pablo'
'Pritzkow, Hans'
'Carb\'o, Jorge J.'
'Hofmann, Peter'
'Enders, Markus'

_publ_section_title
;
 1H NMR Investigation of Paramagnetic Chromium(III) Olefin Polymerization
 Catalysts:&#x00A0; Experimental Results, Shift Assignment and Prediction
 by Quantum Chemical Calculations&#x2020;
;
_journal_issue 18
_journal_name_full Organometallics
_journal_page_first 4402
_journal_paper_doi 10.1021/om070173y
_journal_volume 26
_journal_year 2007
_chemical_formula_moiety 'C18 H18 Br2 Cr N'
_chemical_formula_sum 'C18 H18 Br2 Cr N'
_chemical_formula_weight 460.15
_chemical_name_systematic
;
 ?
;
_space_group_IT_number 14
_symmetry_cell_setting monoclinic
_symmetry_space_group_name_Hall '-P 2yn'
_symmetry_space_group_name_H-M 'P 1 21/n 1'
_atom_sites_solution_hydrogens difmap
_atom_sites_solution_primary direct
_atom_sites_solution_secondary difmap
_audit_creation_method SHELXL-97
_cell_angle_alpha 90.00
_cell_angle_beta 111.054(1)
_cell_angle_gamma 90.00
_cell_formula_units_Z 8
_cell_length_a 13.5735(9)
_cell_length_b 17.4864(11)
_cell_length_c 15.5798(10)
_cell_measurement_temperature 190(2)
_cell_volume 3451.0(4)
_computing_cell_refinement 'Bruker SAINT'
_computing_data_collection 'Bruker SMART'
_computing_data_reduction 'Bruker SAINT'
_computing_molecular_graphics 'Bruker SHELXTL'
_computing_publication_material 'Bruker SHELXTL'
_computing_structure_refinement 'SHELXL-97 (Sheldrick, 1997)'
_computing_structure_solution 'SHELXS-97 (Sheldrick, 1990)'
_diffrn_ambient_temperature 190(2)
_diffrn_measured_fraction_theta_full 0.990
_diffrn_measured_fraction_theta_max 0.990
_diffrn_measurement_device_type 'CCD area detector'
_diffrn_measurement_method omega-scans
_diffrn_radiation_monochromator graphite
_diffrn_radiation_source 'fine-focus sealed tube'
_diffrn_radiation_type MoK\a
_diffrn_radiation_wavelength 0.71073
_diffrn_reflns_av_R_equivalents 0.053
_diffrn_reflns_av_sigmaI/netI 0.0334
_diffrn_reflns_limit_h_max 16
_diffrn_reflns_limit_h_min -17
_diffrn_reflns_limit_k_max 22
_diffrn_reflns_limit_k_min 0
_diffrn_reflns_limit_l_max 20
_diffrn_reflns_limit_l_min 0
_diffrn_reflns_number 37847
_diffrn_reflns_theta_full 27.48
_diffrn_reflns_theta_max 27.48
_diffrn_reflns_theta_min 1.71
_exptl_absorpt_coefficient_mu 5.290
_exptl_absorpt_correction_T_max 1.0000
_exptl_absorpt_correction_T_min 0.6038
_exptl_absorpt_correction_type multi-scan
_exptl_absorpt_process_details SADABS
_exptl_crystal_density_diffrn 1.771
_exptl_crystal_density_method 'not measured'
_exptl_crystal_description prism
_exptl_crystal_F_000 1816
_exptl_crystal_size_max 0.36
_exptl_crystal_size_mid 0.14
_exptl_crystal_size_min 0.12
_refine_diff_density_max 1.224
_refine_diff_density_min -0.435
_refine_diff_density_rms 0.104
_refine_ls_extinction_method none
_refine_ls_goodness_of_fit_ref 1.023
_refine_ls_hydrogen_treatment refall
_refine_ls_matrix_type full
_refine_ls_number_parameters 541
_refine_ls_number_reflns 7850
_refine_ls_number_restraints 0
_refine_ls_restrained_S_all 1.023
_refine_ls_R_factor_all 0.0546
_refine_ls_R_factor_gt 0.0340
_refine_ls_shift/su_max 0.001
_refine_ls_shift/su_mean 0.000
_refine_ls_structure_factor_coef Fsqd
_refine_ls_weighting_details 'calc w=1/[\s^2^(Fo^2^)+(0.0488P)^2^+1.0312P] where P=(Fo^2^+2Fc^2^)/3'
_refine_ls_weighting_scheme calc
_refine_ls_wR_factor_gt 0.0790
_refine_ls_wR_factor_ref 0.0883
_reflns_number_gt 5981
_reflns_number_total 7850
_reflns_threshold_expression >2sigma(I)
_cod_data_source_file om070173y-file001.cif
_cod_data_source_block gl50
_cod_depositor_comments
;
The following automatic conversions were performed:

'_symmetry_cell_setting' value 'Monoclinic' changed to 'monoclinic'
according to /home/saulius/struct/CIF-dictionaries/cif_core.dic
dictionary named 'cif_core.dic' version 2.4.1 from 2010-06-29.

Automatic conversion script
Id: cif_fix_values 1715 2011-07-08 13:25:40Z adriana 
;
_cod_original_sg_symbol_H-M P2(1)/n
_cod_database_code 4073205

loop_
_symmetry_equiv_pos_as_xyz
'x, y, z'
'-x+1/2, y+1/2, -z+1/2'
'-x, -y, -z'
'x-1/2, -y-1/2, z-1/2'

loop_
_atom_site_label
_atom_site_type_symbol
_atom_site_fract_x
_atom_site_fract_y
_atom_site_fract_z
_atom_site_U_iso_or_equiv
_atom_site_adp_type
_atom_site_occupancy
_atom_site_symmetry_multiplicity
_atom_site_calc_flag
Br1 Br 0.24467(3) 0.548820(19) 0.11996(2) 0.03003(9) Uani 1 1 d
Br2 Br 0.25712(3) 0.624880(18) 0.34621(2) 0.03600(10) Uani 1 1 d
Br3 Br 0.27235(3) 0.864613(19) 0.83376(2) 0.03205(9) Uani 1 1 d
Br4 Br 0.25351(3) 0.80148(2) 0.60050(2) 0.03332(10) Uani 1 1 d
Cr1 Cr 0.22194(4) 0.50443(3) 0.26059(3) 0.02205(12) Uani 1 1 d
Cr2 Cr 0.22993(4) 0.75042(3) 0.73796(3) 0.02202(12) Uani 1 1 d
N1 N 0.3744(2) 0.46198(14) 0.32001(18) 0.0245(6) Uani 1 1 d
N2 N 0.3789(2) 0.70283(14) 0.79396(17) 0.0231(5) Uani 1 1 d
C1 C 0.2906(2) 0.34343(17) 0.3280(2) 0.0236(6) Uani 1 1 d
C2 C 0.3854(2) 0.38602(17) 0.3451(2) 0.0223(6) Uani 1 1 d
C3 C 0.4613(3) 0.5023(2) 0.3328(3) 0.0325(8) Uani 1 1 d
C4 C 0.5629(3) 0.4715(2) 0.3709(3) 0.0372(9) Uani 1 1 d
C5 C 0.5742(3) 0.3974(2) 0.3968(2) 0.0329(8) Uani 1 1 d
C6 C 0.4847(3) 0.35140(18) 0.3838(2) 0.0268(7) Uani 1 1 d
C7 C 0.4890(3) 0.27228(19) 0.4059(2) 0.0300(7) Uani 1 1 d
C8 C 0.3981(3) 0.23129(19) 0.3868(2) 0.0324(8) Uani 1 1 d
C9 C 0.2990(3) 0.26678(18) 0.3486(2) 0.0279(7) Uani 1 1 d
C10 C 0.1907(2) 0.38759(17) 0.2923(2) 0.0221(6) Uani 1 1 d
C11 C 0.1553(2) 0.43841(17) 0.3468(2) 0.0235(6) Uani 1 1 d
C12 C 0.0702(3) 0.48206(18) 0.2868(2) 0.0271(7) Uani 1 1 d
C13 C 0.0540(2) 0.45981(19) 0.1949(2) 0.0270(7) Uani 1 1 d
C14 C 0.1280(2) 0.40027(18) 0.1974(2) 0.0229(6) Uani 1 1 d
C15 C 0.1982(3) 0.4435(2) 0.4498(2) 0.0319(8) Uani 1 1 d
C16 C 0.0074(3) 0.5401(2) 0.3151(3) 0.0363(8) Uani 1 1 d
C17 C -0.0282(3) 0.4912(3) 0.1103(3) 0.0367(9) Uani 1 1 d
C18 C 0.1355(3) 0.3578(2) 0.1167(3) 0.0330(8) Uani 1 1 d
C19 C 0.2892(2) 0.58850(17) 0.8065(2) 0.0239(6) Uani 1 1 d
C20 C 0.3851(2) 0.62703(17) 0.8201(2) 0.0224(6) Uani 1 1 d
C21 C 0.4687(3) 0.73979(19) 0.8067(2) 0.0286(7) Uani 1 1 d
C22 C 0.5679(3) 0.7067(2) 0.8461(2) 0.0313(8) Uani 1 1 d
C23 C 0.5757(3) 0.6318(2) 0.8719(2) 0.0302(7) Uani 1 1 d
C24 C 0.4830(2) 0.58960(18) 0.8593(2) 0.0254(7) Uani 1 1 d
C25 C 0.4829(3) 0.51157(19) 0.8836(2) 0.0312(8) Uani 1 1 d
C26 C 0.3899(3) 0.4743(2) 0.8698(3) 0.0347(8) Uani 1 1 d
C27 C 0.2931(3) 0.51293(19) 0.8309(3) 0.0322(8) Uani 1 1 d
C28 C 0.1909(2) 0.63529(17) 0.7677(2) 0.0249(7) Uani 1 1 d
C29 C 0.1538(2) 0.68707(18) 0.8198(2) 0.0252(7) Uani 1 1 d
C30 C 0.0728(2) 0.73260(18) 0.7561(2) 0.0276(7) Uani 1 1 d
C31 C 0.0607(3) 0.70944(19) 0.6660(2) 0.0300(7) Uani 1 1 d
C32 C 0.1335(3) 0.64897(18) 0.6722(2) 0.0277(7) Uani 1 1 d
C33 C 0.1921(3) 0.6922(2) 0.9226(3) 0.0341(8) Uani 1 1 d
C34 C 0.0105(3) 0.7930(2) 0.7827(3) 0.0368(9) Uani 1 1 d
C36 C 0.1442(3) 0.6059(2) 0.5925(3) 0.0361(8) Uani 1 1 d
C35 C -0.0167(3) 0.7415(3) 0.5782(3) 0.0419(9) Uani 1 1 d
H23 H 0.637(3) 0.6075(19) 0.898(2) 0.022(9) Uiso 1 1 d
H9 H 0.241(3) 0.2344(19) 0.337(2) 0.024(8) Uiso 1 1 d
H7 H 0.550(2) 0.2510(18) 0.428(2) 0.017(8) Uiso 1 1 d
H36A H 0.199(3) 0.566(2) 0.617(3) 0.050(12) Uiso 1 1 d
H27 H 0.235(3) 0.489(2) 0.827(3) 0.042(11) Uiso 1 1 d
H5 H 0.641(3) 0.376(2) 0.420(3) 0.038(10) Uiso 1 1 d
H18A H 0.194(3) 0.324(2) 0.136(2) 0.035(10) Uiso 1 1 d
H25 H 0.544(3) 0.488(2) 0.905(2) 0.030(10) Uiso 1 1 d
H22 H 0.624(3) 0.739(2) 0.852(2) 0.032(9) Uiso 1 1 d
H18B H 0.075(4) 0.333(3) 0.087(3) 0.070(15) Uiso 1 1 d
H34A H -0.016(3) 0.829(3) 0.740(3) 0.056(13) Uiso 1 1 d
H18C H 0.143(3) 0.387(2) 0.066(3) 0.036(10) Uiso 1 1 d
H36B H 0.155(3) 0.638(2) 0.549(3) 0.043(11) Uiso 1 1 d
H8 H 0.403(3) 0.175(2) 0.400(2) 0.036(10) Uiso 1 1 d
H26 H 0.391(3) 0.419(2) 0.887(2) 0.041(10) Uiso 1 1 d
H33A H 0.262(4) 0.669(2) 0.955(3) 0.059(13) Uiso 1 1 d
H21 H 0.460(3) 0.793(2) 0.784(3) 0.045(11) Uiso 1 1 d
H35A H 0.002(4) 0.747(3) 0.534(3) 0.060(15) Uiso 1 1 d
H36C H 0.084(3) 0.586(2) 0.556(3) 0.047(12) Uiso 1 1 d
H3 H 0.447(3) 0.554(2) 0.320(3) 0.057(13) Uiso 1 1 d
H4 H 0.617(3) 0.503(2) 0.374(3) 0.037(10) Uiso 1 1 d
H15A H 0.211(3) 0.499(2) 0.468(3) 0.050(12) Uiso 1 1 d
H15B H 0.145(3) 0.422(2) 0.476(3) 0.048(11) Uiso 1 1 d
H34B H -0.054(3) 0.770(2) 0.791(3) 0.044(11) Uiso 1 1 d
H33B H 0.148(4) 0.666(3) 0.948(3) 0.074(15) Uiso 1 1 d
H16A H -0.043(4) 0.513(3) 0.332(3) 0.060(14) Uiso 1 1 d
H34C H 0.050(4) 0.822(3) 0.835(3) 0.067(14) Uiso 1 1 d
H33C H 0.202(3) 0.744(3) 0.947(3) 0.061(13) Uiso 1 1 d
H16B H -0.022(4) 0.574(3) 0.266(4) 0.090(18) Uiso 1 1 d
H35B H -0.086(4) 0.716(3) 0.561(4) 0.10(2) Uiso 1 1 d
H16C H 0.050(3) 0.578(3) 0.369(3) 0.067(14) Uiso 1 1 d
H17A H -0.096(3) 0.468(2) 0.106(3) 0.054(12) Uiso 1 1 d
H15C H 0.259(3) 0.420(2) 0.474(3) 0.051(13) Uiso 1 1 d
H35C H -0.041(4) 0.797(3) 0.589(3) 0.087(17) Uiso 1 1 d
H17B H -0.016(3) 0.479(2) 0.057(3) 0.060(14) Uiso 1 1 d
H17C H -0.040(4) 0.545(3) 0.114(4) 0.094(19) Uiso 1 1 d

loop_
_atom_site_aniso_label
_atom_site_aniso_U_11
_atom_site_aniso_U_22
_atom_site_aniso_U_33
_atom_site_aniso_U_23
_atom_site_aniso_U_13
_atom_site_aniso_U_12
Br1 0.03017(18) 0.03276(18) 0.02769(18) 0.00855(13) 0.01103(15) 0.00520(13)
Br2 0.0453(2) 0.02416(17) 0.0372(2) -0.00420(14) 0.01325(17) -0.00180(15)
Br3 0.0396(2) 0.02625(17) 0.03316(19) -0.00759(13) 0.01651(16) -0.00547(14)
Br4 0.0361(2) 0.0389(2) 0.02756(18) 0.00642(14) 0.01460(15) 0.01109(15)
Cr1 0.0215(3) 0.0205(2) 0.0216(3) 0.00176(19) 0.0046(2) -0.00014(19)
Cr2 0.0225(3) 0.0208(2) 0.0216(3) -0.00130(19) 0.0066(2) 0.00087(19)
N1 0.0244(14) 0.0220(13) 0.0235(14) 0.0025(10) 0.0043(11) -0.0020(11)
N2 0.0234(13) 0.0214(13) 0.0231(13) -0.0016(10) 0.0067(11) -0.0026(10)
C1 0.0260(16) 0.0238(15) 0.0201(15) 0.0001(12) 0.0072(13) -0.0004(12)
C2 0.0249(16) 0.0219(15) 0.0177(15) -0.0010(11) 0.0048(13) -0.0025(12)
C3 0.0293(19) 0.0260(18) 0.036(2) 0.0047(15) 0.0051(16) -0.0048(14)
C4 0.0252(18) 0.039(2) 0.042(2) 0.0030(17) 0.0060(16) -0.0105(16)
C5 0.0194(17) 0.041(2) 0.0312(19) 0.0068(15) 0.0008(15) 0.0009(15)
C6 0.0261(17) 0.0289(17) 0.0231(16) 0.0038(13) 0.0060(14) 0.0034(13)
C7 0.0278(18) 0.0286(17) 0.0338(19) 0.0073(14) 0.0114(16) 0.0086(14)
C8 0.037(2) 0.0237(17) 0.038(2) 0.0050(14) 0.0148(17) 0.0035(14)
C9 0.0290(18) 0.0229(16) 0.0341(18) 0.0001(13) 0.0144(15) -0.0038(13)
C10 0.0228(15) 0.0203(14) 0.0232(16) 0.0007(12) 0.0084(13) -0.0012(12)
C11 0.0231(16) 0.0233(15) 0.0247(16) -0.0009(12) 0.0094(13) -0.0028(12)
C12 0.0243(16) 0.0292(17) 0.0299(18) 0.0011(14) 0.0121(14) -0.0003(13)
C13 0.0216(16) 0.0331(17) 0.0245(17) 0.0016(13) 0.0064(14) -0.0039(13)
C14 0.0186(15) 0.0302(16) 0.0178(15) 0.0003(12) 0.0039(12) -0.0049(12)
C15 0.038(2) 0.036(2) 0.0205(17) 0.0007(14) 0.0096(16) 0.0005(17)
C16 0.033(2) 0.038(2) 0.042(2) 0.0027(18) 0.0189(18) 0.0059(17)
C17 0.0244(19) 0.052(2) 0.029(2) 0.0065(17) 0.0042(16) 0.0040(17)
C18 0.030(2) 0.041(2) 0.0274(19) -0.0122(16) 0.0102(16) -0.0088(17)
C19 0.0219(16) 0.0226(15) 0.0263(16) -0.0042(13) 0.0075(13) -0.0012(12)
C20 0.0229(16) 0.0242(16) 0.0191(15) -0.0025(12) 0.0062(13) -0.0012(12)
C21 0.0296(18) 0.0260(17) 0.0296(18) -0.0005(14) 0.0100(15) -0.0042(14)
C22 0.0242(17) 0.0322(18) 0.0350(19) -0.0006(14) 0.0075(15) -0.0073(14)
C23 0.0209(17) 0.0373(19) 0.0292(18) 0.0003(15) 0.0052(15) 0.0003(15)
C24 0.0257(16) 0.0280(16) 0.0223(16) -0.0018(13) 0.0081(14) 0.0007(13)
C25 0.0291(19) 0.0265(17) 0.035(2) 0.0036(14) 0.0082(16) 0.0061(15)
C26 0.034(2) 0.0216(17) 0.045(2) 0.0022(15) 0.0103(17) 0.0013(14)
C27 0.0270(18) 0.0266(17) 0.044(2) -0.0036(15) 0.0137(16) -0.0047(14)
C28 0.0221(16) 0.0209(15) 0.0320(18) -0.0026(13) 0.0102(14) -0.0020(12)
C29 0.0224(16) 0.0255(16) 0.0291(17) -0.0014(13) 0.0111(14) -0.0033(13)
C30 0.0174(15) 0.0281(17) 0.0366(19) -0.0020(14) 0.0089(14) -0.0015(13)
C31 0.0207(16) 0.0315(18) 0.0332(19) -0.0022(14) 0.0043(14) -0.0020(13)
C32 0.0243(17) 0.0257(17) 0.0301(18) -0.0064(13) 0.0060(14) -0.0038(13)
C33 0.038(2) 0.037(2) 0.0304(19) -0.0012(16) 0.0166(17) -0.0030(17)
C34 0.032(2) 0.031(2) 0.049(2) -0.0035(18) 0.0168(19) 0.0066(16)
C36 0.034(2) 0.037(2) 0.034(2) -0.0128(17) 0.0074(18) -0.0052(17)
C35 0.028(2) 0.050(3) 0.038(2) 0.0026(19) 0.0012(18) 0.0029(18)

loop_
_atom_type_symbol
_atom_type_description
_atom_type_scat_dispersion_real
_atom_type_scat_dispersion_imag
_atom_type_scat_source
C C 0.0033 0.0016 'International Tables Vol C Tables 4.2.6.8 and 6.1.1.4'
H H 0.0000 0.0000 'International Tables Vol C Tables 4.2.6.8 and 6.1.1.4'
N N 0.0061 0.0033 'International Tables Vol C Tables 4.2.6.8 and 6.1.1.4'
Cr Cr 0.3209 0.6236 'International Tables Vol C Tables 4.2.6.8 and 6.1.1.4'
Br Br -0.2901 2.4595 'International Tables Vol C Tables 4.2.6.8 and 6.1.1.4'

loop_
_geom_angle_atom_site_label_1
_geom_angle_atom_site_label_2
_geom_angle_atom_site_label_3
_geom_angle
N1 Cr1 C10 78.90(11)
N1 Cr1 C11 95.90(11)
C10 Cr1 C11 38.05(11)
N1 Cr1 C14 102.95(11)
C10 Cr1 C14 37.82(11)
C11 Cr1 C14 63.02(11)
N1 Cr1 C12 132.87(11)
C10 Cr1 C12 62.31(11)
C11 Cr1 C12 36.97(11)
C14 Cr1 C12 61.90(11)
N1 Cr1 C13 138.99(11)
C10 Cr1 C13 62.30(11)
C11 Cr1 C13 61.86(11)
C14 Cr1 C13 37.12(11)
C12 Cr1 C13 36.45(12)
N1 Cr1 Br1 94.98(7)
C10 Cr1 Br1 126.71(8)
C11 Cr1 Br1 157.85(8)
C14 Cr1 Br1 95.73(8)
C12 Cr1 Br1 129.02(9)
C13 Cr1 Br1 97.73(8)
N1 Cr1 Br2 95.55(7)
C10 Cr1 Br2 134.38(8)
C11 Cr1 Br2 99.31(8)
C14 Cr1 Br2 155.36(8)
C12 Cr1 Br2 93.56(8)
C13 Cr1 Br2 120.55(9)
Br1 Cr1 Br2 98.77(2)
N2 Cr2 C28 79.26(11)
N2 Cr2 C29 98.29(11)
C28 Cr2 C29 37.92(11)
N2 Cr2 C32 101.41(11)
C28 Cr2 C32 37.91(12)
C29 Cr2 C32 62.94(12)
N2 Cr2 C30 135.40(11)
C28 Cr2 C30 62.28(11)
C29 Cr2 C30 37.20(11)
C32 Cr2 C30 61.60(12)
N2 Cr2 C31 137.81(11)
C28 Cr2 C31 62.23(12)
C29 Cr2 C31 61.84(12)
C32 Cr2 C31 36.91(12)
C30 Cr2 C31 36.19(12)
N2 Cr2 Br3 95.24(7)
C28 Cr2 Br3 130.63(9)
C29 Cr2 Br3 96.57(8)
C32 Cr2 Br3 155.08(9)
C30 Cr2 Br3 93.55(8)
C31 Cr2 Br3 122.27(9)
N2 Cr2 Br4 95.77(7)
C28 Cr2 Br4 130.04(9)
C29 Cr2 Br4 157.72(9)
C32 Cr2 Br4 97.38(9)
C30 Cr2 Br4 125.69(9)
C31 Cr2 Br4 96.30(9)
Br3 Cr2 Br4 99.26(2)
C3 N1 C2 118.0(3)
C3 N1 Cr1 124.6(2)
C2 N1 Cr1 117.4(2)
C21 N2 C20 117.8(3)
C21 N2 Cr2 124.9(2)
C20 N2 Cr2 117.2(2)
C9 C1 C2 118.1(3)
C9 C1 C10 125.8(3)
C2 C1 C10 116.1(3)
N1 C2 C6 121.9(3)
N1 C2 C1 116.8(3)
C6 C2 C1 121.2(3)
N1 C3 C4 123.2(3)
N1 C3 H3 113(3)
C4 C3 H3 124(3)
C5 C4 C3 119.0(3)
C5 C4 H4 124(2)
C3 C4 H4 117(2)
C4 C5 C6 120.4(3)
C4 C5 H5 119(2)
C6 C5 H5 120(2)
C2 C6 C5 117.5(3)
C2 C6 C7 118.3(3)
C5 C6 C7 124.2(3)
C8 C7 C6 120.2(3)
C8 C7 H7 122(2)
C6 C7 H7 118(2)
C7 C8 C9 120.9(3)
C7 C8 H8 119(2)
C9 C8 H8 120(2)
C1 C9 C8 121.2(3)
C1 C9 H9 123(2)
C8 C9 H9 115(2)
C11 C10 C14 108.3(3)
C11 C10 C1 124.0(3)
C14 C10 C1 126.3(3)
C11 C10 Cr1 71.66(17)
C14 C10 Cr1 73.34(17)
C1 C10 Cr1 110.3(2)
C12 C11 C10 108.2(3)
C12 C11 C15 125.7(3)
C10 C11 C15 126.1(3)
C12 C11 Cr1 74.44(18)
C10 C11 Cr1 70.29(17)
C15 C11 Cr1 122.4(2)
C11 C12 C13 108.0(3)
C11 C12 C16 126.1(3)
C13 C12 C16 125.9(3)
C11 C12 Cr1 68.59(17)
C13 C12 Cr1 71.82(18)
C16 C12 Cr1 126.0(2)
C12 C13 C14 108.5(3)
C12 C13 C17 125.8(3)
C14 C13 C17 125.7(3)
C12 C13 Cr1 71.73(18)
C14 C13 Cr1 70.07(17)
C17 C13 Cr1 125.6(2)
C10 C14 C13 106.9(3)
C10 C14 C18 126.6(3)
C13 C14 C18 126.5(3)
C10 C14 Cr1 68.84(16)
C13 C14 Cr1 72.81(18)
C18 C14 Cr1 125.0(2)
C11 C15 H15A 109(2)
C11 C15 H15B 110(2)
H15A C15 H15B 109(3)
C11 C15 H15C 112(3)
H15A C15 H15C 106(4)
H15B C15 H15C 111(3)
C12 C16 H16A 107(3)
C12 C16 H16B 108(3)
H16A C16 H16B 114(4)
C12 C16 H16C 116(2)
H16A C16 H16C 110(4)
H16B C16 H16C 102(4)
C13 C17 H17A 107(2)
C13 C17 H17B 113(3)
H17A C17 H17B 108(4)
C13 C17 H17C 113(3)
H17A C17 H17C 104(4)
H17B C17 H17C 111(4)
C14 C18 H18A 110(2)
C14 C18 H18B 111(3)
H18A C18 H18B 111(4)
C14 C18 H18C 118(2)
H18A C18 H18C 106(3)
H18B C18 H18C 100(4)
C27 C19 C20 118.4(3)
C27 C19 C28 125.4(3)
C20 C19 C28 116.1(3)
N2 C20 C24 121.5(3)
N2 C20 C19 117.3(3)
C24 C20 C19 121.2(3)
N2 C21 C22 123.6(3)
N2 C21 H21 115(2)
C22 C21 H21 122(2)
C23 C22 C21 119.4(3)
C23 C22 H22 126(2)
C21 C22 H22 115(2)
C22 C23 C24 119.3(3)
C22 C23 H23 124(2)
C24 C23 H23 117(2)
C20 C24 C23 118.2(3)
C20 C24 C25 118.2(3)
C23 C24 C25 123.6(3)
C26 C25 C24 120.4(3)
C26 C25 H25 121(2)
C24 C25 H25 118(2)
C25 C26 C27 120.4(3)
C25 C26 H26 120(2)
C27 C26 H26 120(2)
C19 C27 C26 121.3(3)
C19 C27 H27 120(3)
C26 C27 H27 118(3)
C29 C28 C32 108.3(3)
C29 C28 C19 124.4(3)
C32 C28 C19 125.9(3)
C29 C28 Cr2 72.27(18)
C32 C28 Cr2 72.96(18)
C19 C28 Cr2 110.0(2)
C28 C29 C30 107.5(3)
C28 C29 C33 126.2(3)
C30 C29 C33 126.4(3)
C28 C29 Cr2 69.81(18)
C30 C29 Cr2 73.92(18)
C33 C29 Cr2 122.2(2)
C31 C30 C29 108.4(3)
C31 C30 C34 126.8(3)
C29 C30 C34 124.8(3)
C31 C30 Cr2 72.21(18)
C29 C30 Cr2 68.88(17)
C34 C30 Cr2 125.8(2)
C30 C31 C32 108.3(3)
C30 C31 C35 126.3(3)
C32 C31 C35 125.4(3)
C30 C31 Cr2 71.60(18)
C32 C31 Cr2 69.40(18)
C35 C31 Cr2 125.6(3)
C31 C32 C28 107.5(3)
C31 C32 C36 125.8(3)
C28 C32 C36 126.7(3)
C31 C32 Cr2 73.68(18)
C28 C32 Cr2 69.13(17)
C36 C32 Cr2 124.4(2)
C29 C33 H33A 115(2)
C29 C33 H33B 113(3)
H33A C33 H33B 103(4)
C29 C33 H33C 115(3)
H33A C33 H33C 102(3)
H33B C33 H33C 108(4)
C30 C34 H34A 114(3)
C30 C34 H34B 111(2)
H34A C34 H34B 104(3)
C30 C34 H34C 115(3)
H34A C34 H34C 102(4)
H34B C34 H34C 110(4)
C32 C36 H36A 109(2)
C32 C36 H36B 113(2)
H36A C36 H36B 115(3)
C32 C36 H36C 112(3)
H36A C36 H36C 111(3)
H36B C36 H36C 96(3)
C31 C35 H35A 119(3)
C31 C35 H35B 111(3)
H35A C35 H35B 112(4)
C31 C35 H35C 111(3)
H35A C35 H35C 103(4)
H35B C35 H35C 98(4)

loop_
_geom_bond_atom_site_label_1
_geom_bond_atom_site_label_2
_geom_bond_distance
Br1 Cr1 2.4462(6)
Br2 Cr1 2.4466(6)
Br3 Cr2 2.4349(6)
Br4 Cr2 2.4451(6)
Cr1 N1 2.077(3)
Cr1 C10 2.179(3)
Cr1 C11 2.197(3)
Cr1 C14 2.238(3)
Cr1 C12 2.273(3)
Cr1 C13 2.275(3)
Cr2 N2 2.068(3)
Cr2 C28 2.174(3)
Cr2 C29 2.206(3)
Cr2 C32 2.224(3)
Cr2 C30 2.272(3)
Cr2 C31 2.280(3)
N1 C3 1.326(4)
N1 C2 1.377(4)
N2 C21 1.330(4)
N2 C20 1.380(4)
C1 C9 1.374(4)
C1 C2 1.427(4)
C1 C10 1.483(4)
C2 C6 1.401(4)
C3 C4 1.399(5)
C3 H3 0.94(4)
C4 C5 1.350(5)
C4 H4 0.91(4)
C5 C6 1.410(5)
C5 H5 0.92(4)
C6 C7 1.422(4)
C7 C8 1.364(5)
C7 H7 0.86(3)
C8 C9 1.405(5)
C8 H8 1.00(4)
C9 H9 0.94(3)
C10 C11 1.427(4)
C10 C14 1.433(4)
C11 C12 1.419(4)
C11 C15 1.500(5)
C12 C13 1.422(5)
C12 C16 1.490(5)
C13 C14 1.437(4)
C13 C17 1.492(5)
C14 C18 1.495(4)
C15 H15A 1.01(4)
C15 H15B 1.03(4)
C15 H15C 0.87(4)
C16 H16A 0.93(5)
C16 H16B 0.93(5)
C16 H16C 1.06(5)
C17 H17A 0.98(4)
C17 H17B 0.93(5)
C17 H17C 0.96(6)
C18 H18A 0.95(4)
C18 H18B 0.90(5)
C18 H18C 0.97(4)
C19 C27 1.371(5)
C19 C20 1.414(4)
C19 C28 1.495(4)
C20 C24 1.408(4)
C21 C22 1.389(5)
C21 H21 0.98(4)
C22 C23 1.364(5)
C22 H22 0.92(3)
C23 C24 1.410(4)
C23 H23 0.89(3)
C24 C25 1.416(5)
C25 C26 1.367(5)
C25 H25 0.88(3)
C26 C27 1.406(5)
C26 H26 1.00(4)
C27 H27 0.87(4)
C28 C29 1.423(4)
C28 C32 1.429(5)
C29 C30 1.430(4)
C29 C33 1.499(5)
C30 C31 1.414(5)
C30 C34 1.500(5)
C31 C32 1.427(5)
C31 C35 1.502(5)
C32 C36 1.504(5)
C33 H33A 0.99(4)
C33 H33B 0.95(5)
C33 H33C 0.96(5)
C34 H34A 0.89(5)
C34 H34B 1.02(4)
C34 H34C 0.95(5)
C36 H36A 0.99(4)
C36 H36B 0.93(4)
C36 H36C 0.88(4)
C35 H35A 0.82(5)
C35 H35B 0.99(6)
C35 H35C 1.06(6)
